data_4512477
loop_
_publ_author_name
'Moushi, Eleni E.'
'Kourtellaris, Andreas'
'Spanopoulos, Ioannis'
'Manos, Manolis J.'
'Papaefstathiou, Giannis S.'
'Trikalitis, Pantelis N.'
'Tasiopoulos, Anastasios J.'

_publ_section_title
;
 A Microporous Co2+Metal Organic Framework with Single-Crystal to
 Single-Crystal Transformation Properties and High CO2Uptake
;
_journal_issue 1
_journal_name_full 'Crystal Growth &amp; Design'
_journal_page_first 185
_journal_paper_doi 10.1021/cg501141m
_journal_volume 15
_journal_year 2015
_chemical_formula_moiety 'C108 H72 Co9 N18 O42, 2(C6 H6)'
_chemical_formula_sum 'C120 H84 Co9 N18 O42'
_chemical_formula_weight 2980.42
_chemical_name_systematic
; 
 ? 
;
_space_group_IT_number 12
_symmetry_cell_setting monoclinic
_symmetry_space_group_name_Hall '-C 2y'
_symmetry_space_group_name_H-M 'C 1 2/m 1'
_atom_sites_solution_hydrogens geom
_atom_sites_solution_primary direct
_atom_sites_solution_secondary difmap
_audit_creation_method SHELXL-97
_cell_angle_alpha 90.00
_cell_angle_beta 113.280(7)
_cell_angle_gamma 90.00
_cell_formula_units_Z 2
_cell_length_a 31.1125(17)
_cell_length_b 25.3261(17)
_cell_length_c 12.9022(10)
_cell_measurement_reflns_used 4854
_cell_measurement_temperature 100(2)
_cell_measurement_theta_max 72.1121
_cell_measurement_theta_min 3.4848
_cell_volume 9338.7(12)
_computing_cell_refinement 'CrysAlis RED'
_computing_data_collection 'CrysAlis CCD'
_computing_data_reduction 'CrysAlis RED'
_computing_molecular_graphics
;
 DIAMOND (Brandenburg, 2006)
 MERCURY (Bruno et al. 2002)
;
_computing_publication_material 'WINGX (Farrugia, 1999)'
_computing_structure_refinement 'SHELXL-97 (Sheldrick, 1997)'
_computing_structure_solution 'SHELXL-97 (Sheldrick, 1997)'
_diffrn_ambient_temperature 100(2)
_diffrn_detector_area_resol_mean 10.4223
_diffrn_measured_fraction_theta_full 0.997
_diffrn_measured_fraction_theta_max 0.997
_diffrn_measurement_device_type 'SuperNova, Dual, Cu at zero, Atlas'
_diffrn_measurement_method '\w scans'
_diffrn_radiation_monochromator mirror
_diffrn_radiation_source 'SuperNova (Cu) X-ray Source'
_diffrn_radiation_type CuK\a
_diffrn_radiation_wavelength 1.54184
_diffrn_reflns_av_R_equivalents 0.0480
_diffrn_reflns_av_sigmaI/netI 0.0736
_diffrn_reflns_limit_h_max 37
_diffrn_reflns_limit_h_min -36
_diffrn_reflns_limit_k_max 30
_diffrn_reflns_limit_k_min -17
_diffrn_reflns_limit_l_max 14
_diffrn_reflns_limit_l_min -15
_diffrn_reflns_number 17729
_diffrn_reflns_theta_full 66.99
_diffrn_reflns_theta_max 66.99
_diffrn_reflns_theta_min 3.49
_exptl_absorpt_coefficient_mu 6.625
_exptl_absorpt_correction_T_max 1.00000
_exptl_absorpt_correction_T_min 0.67689
_exptl_absorpt_correction_type multi-scan
_exptl_absorpt_process_details 'Empirical absorption correction (CrysAlis RED, Oxford Diffraction)'
_exptl_crystal_colour Purple
_exptl_crystal_density_diffrn 1.060
_exptl_crystal_density_method 'not measured'
_exptl_crystal_description Polyhedral
_exptl_crystal_F_000 3018
_exptl_crystal_size_max 0.08
_exptl_crystal_size_mid 0.06
_exptl_crystal_size_min 0.04
_platon_squeeze_details
;
;
_refine_diff_density_max 0.937
_refine_diff_density_min -0.776
_refine_diff_density_rms 0.089
_refine_ls_extinction_method none
_refine_ls_goodness_of_fit_ref 1.005
_refine_ls_hydrogen_treatment constr
_refine_ls_matrix_type full
_refine_ls_number_parameters 469
_refine_ls_number_reflns 8507
_refine_ls_number_restraints 42
_refine_ls_restrained_S_all 3.542
_refine_ls_R_factor_all 0.0791
_refine_ls_R_factor_gt 0.0613
_refine_ls_shift/su_max 0.004
_refine_ls_shift/su_mean 0.000
_refine_ls_structure_factor_coef Fsqd
_refine_ls_weighting_details 'calc w=1/[\s^2^(Fo^2^)+(0.1060P)^2^+0.0000P] where P=(Fo^2^+2Fc^2^)/3'
_refine_ls_weighting_scheme calc
_refine_ls_wR_factor_gt 0.1645
_refine_ls_wR_factor_ref 0.1816
_reflns_number_gt 6046
_reflns_number_total 8507
_reflns_threshold_expression >2sigma(I)
_cod_data_source_file cg501141m_si_003.cif
_cod_data_source_block Co9MOF-benzene
_cod_depositor_comments
;
The following automatic conversions were performed:

'_symmetry_cell_setting' value 'Monoclinic' changed to 'monoclinic'
according to
/home/saulius/struct/COD-crude-data--automatic-downloads/rss-feeds/ACS/lib/dictionaries/cif_core.dic
dictionary named 'cif_core.dic' version 2.4.2 from 2011-04-26.

Automatic conversion script
Id: cif_fix_values 2935 2014-11-11 08:27:57Z andrius 

 Adding full bibliography for 4512475--4512477.cif.
;
_cod_original_cell_volume 9338.7(11)
_cod_original_sg_symbol_H-M 'C 2/m'
_cod_database_code 4512477

loop_
_symmetry_equiv_pos_as_xyz
'x, y, z'
'-x, y, -z'
'x+1/2, y+1/2, z'
'-x+1/2, y+1/2, -z'
'-x, -y, -z'
'x, -y, z'
'-x+1/2, -y+1/2, -z'
'x+1/2, -y+1/2, z'

loop_
_atom_site_label
_atom_site_type_symbol
_atom_site_fract_x
_atom_site_fract_y
_atom_site_fract_z
_atom_site_U_iso_or_equiv
_atom_site_adp_type
_atom_site_occupancy
_atom_site_symmetry_multiplicity
_atom_site_calc_flag
_atom_site_refinement_flags
_atom_site_disorder_assembly
_atom_site_disorder_group
Co1 Co 0.77392(10) 0.5000 -0.0730(3) 0.0263(7) Uani 1 2 d S . .
Co2 Co 0.79149(10) 0.5000 -0.3288(3) 0.0292(8) Uani 1 2 d S . .
Co3 Co 0.56323(7) 0.74591(8) -0.43563(17) 0.0251(6) Uani 1 1 d . . .
Co4 Co 0.5000 0.5000 0.0000 0.0242(9) Uani 1 4 d S . .
O1 O 0.5725(4) 0.5000 0.0534(11) 0.028(3) Uani 1 2 d S . .
O2 O 0.6263(5) 0.5000 0.2289(12) 0.043(4) Uani 1 2 d S . .
O3 O 0.5905(4) 0.7897(4) -0.5329(9) 0.035(2) Uani 1 1 d . . .
O4A O 0.5295(8) 0.8342(10) -0.643(2) 0.047(6) Uani 0.60 1 d PU . .
O4B O 0.5311(16) 0.8542(17) -0.599(4) 0.059(12) Uani 0.40 1 d PU . .
O5 O 0.7370(4) 0.5587(6) -0.1773(10) 0.058(4) Uani 1 1 d . . .
O6 O 0.7436(3) 0.5596(4) -0.3427(9) 0.037(2) Uani 1 1 d . . .
O7 O 0.8121(4) 0.5567(5) 0.0425(9) 0.044(3) Uani 1 1 d . . .
O8 O 0.8626(4) 0.5797(5) -0.0351(10) 0.047(3) Uani 1 1 d . . .
O9 O 0.5393(3) 0.7044(4) -0.3309(8) 0.030(2) Uani 1 1 d . . .
O10 O 0.4632(3) 0.6902(4) -0.4349(8) 0.029(2) Uani 1 1 d U . .
O11 O 0.8240(4) 0.5000 -0.1543(11) 0.028(3) Uani 1 2 d S . .
O12 O 0.5000 0.7907(5) -0.5000 0.029(3) Uani 1 2 d S . .
O13 O 0.7631(8) 0.5000 -0.5081(14) 0.063(5) Uani 1 2 d SU . .
N1 N 0.7215(5) 0.5000 -0.0057(14) 0.032(4) Uani 1 2 d S . .
N3 N 0.6254(4) 0.6995(5) -0.3755(10) 0.031(3) Uani 1 1 d . . .
N4 N 0.9057(4) 0.6991(5) 0.2996(9) 0.028(2) Uani 1 1 d . . .
N5 N 0.4986(4) 0.5624(5) -0.1179(10) 0.030(2) Uani 1 1 d . . .
C1 C 0.7310(8) 0.5000 0.102(2) 0.053(7) Uani 1 2 d S . .
H1 H 0.7624 0.5000 0.1505 0.064 Uiso 1 2 calc SR . .
C2 C 0.6989(9) 0.5000 0.150(2) 0.061(8) Uani 1 2 d S . .
H2 H 0.7084 0.5000 0.2277 0.073 Uiso 1 2 calc SR . .
C3 C 0.6513(7) 0.5000 0.0781(17) 0.033(4) Uani 1 2 d S . .
C4 C 0.6403(7) 0.5000 -0.0357(19) 0.041(5) Uani 1 2 d S . .
H4 H 0.6092 0.5000 -0.0865 0.049 Uiso 1 2 calc SR . .
C5 C 0.6765(8) 0.5000 -0.0749(19) 0.041(5) Uani 1 2 d S . .
H5 H 0.6687 0.5000 -0.1523 0.049 Uiso 1 2 calc SR . .
C6 C 0.6141(7) 0.5000 0.1263(17) 0.031(4) Uani 1 2 d S . .
N2 N 0.8375(4) 0.5628(6) -0.3359(13) 0.053(4) Uani 1 1 d D . .
C7A C 0.8197(8) 0.6052(9) -0.403(2) 0.050(6) Uani 0.70 1 d PD A 1
H7A H 0.7875 0.6107 -0.4318 0.061 Uiso 0.70 1 calc PR A 1
C7B C 0.8423(16) 0.6089(14) -0.301(4) 0.050(6) Uani 0.30 1 d PD A 2
H7B H 0.8256 0.6191 -0.2578 0.061 Uiso 0.30 1 calc PR A 2
C11A C 0.8831(6) 0.5672(8) -0.2680(18) 0.049(5) Uani 0.85 1 d PD A 3
H11A H 0.8950 0.5452 -0.2053 0.058 Uiso 0.85 1 calc PR A 3
C11B C 0.863(3) 0.548(3) -0.397(7) 0.049(5) Uani 0.15 1 d PD A 4
H11B H 0.8599 0.5142 -0.4265 0.058 Uiso 0.15 1 calc PR A 4
C9 C 0.8962(6) 0.6375(8) -0.3753(14) 0.054(5) Uani 1 1 d D . .
C8A C 0.8474(7) 0.6409(9) -0.4295(18) 0.045(5) Uani 0.70 1 d PD A 1
H8A H 0.8337 0.6670 -0.4831 0.054 Uiso 0.70 1 calc PR A 1
C8B C 0.8701(12) 0.6455(19) -0.320(3) 0.045(5) Uani 0.30 1 d PD A 2
H8B H 0.8704 0.6792 -0.2910 0.054 Uiso 0.30 1 calc PR A 2
C10A C 0.9136(7) 0.6028(9) -0.2860(18) 0.052(5) Uani 0.80 1 d PD A 3
H10A H 0.9452 0.6031 -0.2386 0.062 Uiso 0.80 1 calc PR A 3
C10B C 0.893(3) 0.5848(17) -0.416(6) 0.052(5) Uani 0.20 1 d PD A 4
H10B H 0.9114 0.5745 -0.4553 0.062 Uiso 0.20 1 calc PR A 4
C12 C 0.5724(6) 0.8275(8) -0.5939(15) 0.051(4) Uani 1 1 d . . .
C13 C 0.6441(5) 0.6815(6) -0.4464(12) 0.032(3) Uani 1 1 d . . .
H13 H 0.6334 0.6953 -0.5191 0.039 Uiso 1 1 calc R . .
C14 C 0.6786(5) 0.6432(6) -0.4158(12) 0.035(3) Uani 1 1 d . . .
H14 H 0.6915 0.6323 -0.4662 0.042 Uiso 1 1 calc R . .
C15 C 0.6937(5) 0.6213(6) -0.3088(12) 0.033(3) Uani 1 1 d . . .
C16 C 0.6757(5) 0.6410(7) -0.2353(13) 0.041(4) Uani 1 1 d . . .
H16 H 0.6862 0.6284 -0.1617 0.049 Uiso 1 1 calc R . .
C17 C 0.6416(5) 0.6801(6) -0.2719(12) 0.036(3) Uani 1 1 d . . .
H17 H 0.6296 0.6931 -0.2213 0.044 Uiso 1 1 calc R . .
C18 C 0.7285(5) 0.5758(6) -0.2733(13) 0.035(3) Uani 1 1 d . . .
C19 C 0.8657(5) 0.6738(7) 0.2867(13) 0.040(4) Uani 1 1 d . . .
H19 H 0.8514 0.6820 0.3357 0.048 Uiso 1 1 calc R . .
C20 C 0.8452(5) 0.6364(7) 0.2042(14) 0.040(4) Uani 1 1 d . . .
H20 H 0.8182 0.6189 0.1995 0.049 Uiso 1 1 calc R . .
C21 C 0.8657(5) 0.6252(6) 0.1277(14) 0.038(3) Uani 1 1 d . . .
C22 C 0.9057(6) 0.6522(7) 0.1400(14) 0.042(4) Uani 1 1 d . . .
H22 H 0.9202 0.6460 0.0904 0.050 Uiso 1 1 calc R . .
C23 C 0.9244(5) 0.6886(6) 0.2254(13) 0.038(3) Uani 1 1 d . . .
H23 H 0.9514 0.7066 0.2316 0.045 Uiso 1 1 calc R . .
C24 C 0.8445(5) 0.5846(7) 0.0366(14) 0.040(4) Uani 1 1 d . . .
C25 C 0.4617(5) 0.5711(6) -0.2142(12) 0.032(3) Uani 1 1 d . . .
H25 H 0.4352 0.5503 -0.2304 0.038 Uiso 1 1 calc R . .
C26 C 0.4608(5) 0.6095(6) -0.2905(13) 0.035(3) Uani 1 1 d . . .
H26 H 0.4341 0.6143 -0.3561 0.043 Uiso 1 1 calc R . .
C27 C 0.5001(5) 0.6412(6) -0.2690(12) 0.030(3) Uani 1 1 d . . .
C28 C 0.5381(5) 0.6330(6) -0.1689(13) 0.037(3) Uani 1 1 d . . .
H28 H 0.5649 0.6536 -0.1508 0.045 Uiso 1 1 calc R . .
C29 C 0.5362(5) 0.5939(6) -0.0951(13) 0.035(3) Uani 1 1 d . . .
H29 H 0.5619 0.5894 -0.0272 0.042 Uiso 1 1 calc R . .
C30 C 0.5000(5) 0.6821(6) -0.3540(11) 0.029(3) Uani 1 1 d U . .
C31 C 0.5532(9) 0.5269(9) -0.365(2) 0.080(6) Uani 1 1 d DU . .
H31 H 0.5360 0.5448 -0.3313 0.096 Uiso 1 1 calc R . .
C33 C 0.6042(8) 0.5244(10) -0.4573(19) 0.081(6) Uani 1 1 d DU . .
H33 H 0.6225 0.5418 -0.4886 0.097 Uiso 1 1 calc R . .
C32 C 0.5779(9) 0.5550(10) -0.412(2) 0.087(7) Uani 1 1 d DU . .
H32 H 0.5774 0.5917 -0.4152 0.104 Uiso 1 1 calc R . .

loop_
_atom_site_aniso_label
_atom_site_aniso_U_11
_atom_site_aniso_U_22
_atom_site_aniso_U_33
_atom_site_aniso_U_23
_atom_site_aniso_U_13
_atom_site_aniso_U_12
Co1 0.0234(14) 0.0281(16) 0.0318(16) 0.000 0.0157(12) 0.000
Co2 0.0272(15) 0.0319(17) 0.0349(16) 0.000 0.0190(13) 0.000
Co3 0.0265(10) 0.0248(12) 0.0300(11) -0.0003(9) 0.0175(8) -0.0007(8)
Co4 0.026(2) 0.025(2) 0.028(2) 0.000 0.0175(16) 0.000
O1 0.025(6) 0.030(7) 0.036(7) 0.000 0.020(5) 0.000
O2 0.033(7) 0.062(11) 0.038(8) 0.000 0.019(6) 0.000
O3 0.038(5) 0.036(6) 0.042(5) 0.003(5) 0.027(4) -0.004(4)
O4A 0.029(10) 0.056(15) 0.053(14) 0.024(11) 0.013(10) -0.006(10)
O4B 0.046(17) 0.06(2) 0.07(2) 0.024(18) 0.016(18) -0.005(17)
O5 0.056(7) 0.076(9) 0.057(7) 0.035(7) 0.039(6) 0.045(7)
O6 0.036(5) 0.033(6) 0.051(6) 0.007(5) 0.026(5) 0.010(4)
O7 0.045(6) 0.051(7) 0.049(6) -0.022(5) 0.032(5) -0.027(5)
O8 0.046(6) 0.058(7) 0.054(7) -0.021(6) 0.037(5) -0.025(5)
O9 0.027(5) 0.034(5) 0.032(5) 0.002(4) 0.016(4) -0.004(4)
O10 0.027(5) 0.030(5) 0.030(5) 0.006(4) 0.012(4) -0.001(4)
O11 0.026(6) 0.027(7) 0.036(7) 0.000 0.018(5) 0.000
O12 0.029(7) 0.024(7) 0.036(7) 0.000 0.014(6) 0.000
O13 0.087(13) 0.060(11) 0.033(8) 0.000 0.013(8) 0.000
N1 0.019(7) 0.048(11) 0.031(8) 0.000 0.012(6) 0.000
N3 0.025(5) 0.033(6) 0.039(6) 0.000(5) 0.018(5) 0.004(5)
N4 0.025(5) 0.028(6) 0.034(6) -0.005(5) 0.015(5) -0.003(4)
N5 0.035(6) 0.027(6) 0.035(6) 0.002(5) 0.022(5) 0.001(5)
C1 0.026(11) 0.08(2) 0.049(14) 0.000 0.015(10) 0.000
C2 0.037(12) 0.11(2) 0.044(13) 0.000 0.023(11) 0.000
C3 0.028(9) 0.039(12) 0.037(10) 0.000 0.019(8) 0.000
C4 0.028(10) 0.052(14) 0.044(12) 0.000 0.015(9) 0.000
C5 0.039(11) 0.053(14) 0.039(11) 0.000 0.023(9) 0.000
C6 0.029(10) 0.033(11) 0.034(10) 0.000 0.016(8) 0.000
N2 0.032(7) 0.070(11) 0.057(9) 0.029(8) 0.017(6) -0.005(7)
C7A 0.039(11) 0.055(14) 0.061(13) 0.017(12) 0.024(10) -0.001(10)
C7B 0.039(11) 0.055(14) 0.061(13) 0.017(12) 0.024(10) -0.001(10)
C11A 0.039(10) 0.050(12) 0.058(12) 0.015(10) 0.020(9) -0.006(8)
C11B 0.039(10) 0.050(12) 0.058(12) 0.015(10) 0.020(9) -0.006(8)
C9 0.041(9) 0.063(12) 0.058(11) 0.023(9) 0.018(8) -0.006(8)
C8A 0.041(11) 0.046(13) 0.054(12) 0.019(10) 0.027(9) 0.002(10)
C8B 0.041(11) 0.046(13) 0.054(12) 0.019(10) 0.027(9) 0.002(10)
C10A 0.043(11) 0.058(14) 0.059(13) 0.017(11) 0.024(10) -0.001(10)
C10B 0.043(11) 0.058(14) 0.059(13) 0.017(11) 0.024(10) -0.001(10)
C12 0.038(9) 0.067(12) 0.049(9) 0.014(9) 0.018(7) -0.010(8)
C13 0.030(7) 0.033(8) 0.037(7) 0.002(6) 0.018(6) 0.005(6)
C14 0.031(7) 0.038(8) 0.038(7) -0.001(7) 0.017(6) 0.007(6)
C15 0.027(6) 0.035(8) 0.040(8) 0.004(6) 0.017(6) 0.002(6)
C16 0.039(8) 0.050(10) 0.040(8) 0.006(7) 0.021(7) 0.010(7)
C17 0.033(7) 0.044(9) 0.036(7) 0.009(7) 0.018(6) 0.012(6)
C18 0.028(7) 0.036(8) 0.048(9) 0.007(7) 0.022(6) 0.003(6)
C19 0.034(7) 0.053(10) 0.043(8) -0.011(7) 0.026(7) -0.011(7)
C20 0.036(8) 0.044(9) 0.050(9) -0.009(7) 0.027(7) -0.014(7)
C21 0.038(8) 0.036(8) 0.048(9) -0.008(7) 0.025(7) -0.004(6)
C22 0.043(8) 0.045(9) 0.050(9) -0.014(7) 0.033(7) -0.010(7)
C23 0.033(7) 0.042(9) 0.049(9) -0.009(7) 0.028(7) -0.007(6)
C24 0.038(8) 0.041(9) 0.051(9) -0.013(7) 0.028(7) -0.012(7)
C25 0.027(6) 0.035(8) 0.036(7) 0.001(6) 0.016(6) -0.003(6)
C26 0.036(7) 0.035(8) 0.037(7) 0.005(6) 0.017(6) -0.003(6)
C27 0.033(7) 0.029(7) 0.034(7) 0.000(6) 0.020(6) 0.000(6)
C28 0.038(8) 0.036(8) 0.043(8) 0.005(7) 0.021(7) -0.009(6)
C29 0.032(7) 0.037(8) 0.036(7) 0.006(6) 0.013(6) -0.003(6)
C30 0.036(7) 0.027(7) 0.032(7) -0.004(6) 0.023(6) -0.003(6)
C31 0.088(16) 0.079(15) 0.075(14) -0.012(12) 0.034(11) 0.002(12)
C33 0.070(14) 0.094(17) 0.074(14) -0.001(12) 0.024(10) -0.012(11)
C32 0.093(18) 0.070(16) 0.093(19) -0.016(13) 0.032(13) -0.017(11)

loop_
_atom_type_symbol
_atom_type_description
_atom_type_scat_dispersion_real
_atom_type_scat_dispersion_imag
_atom_type_scat_source
C C 0.0181 0.0091 'International Tables Vol C Tables 4.2.6.8 and 6.1.1.4'
H H 0.0000 0.0000 'International Tables Vol C Tables 4.2.6.8 and 6.1.1.4'
N N 0.0311 0.0180 'International Tables Vol C Tables 4.2.6.8 and 6.1.1.4'
O O 0.0492 0.0322 'International Tables Vol C Tables 4.2.6.8 and 6.1.1.4'
Co Co -2.3653 3.6143 'International Tables Vol C Tables 4.2.6.8 and 6.1.1.4'

loop_
_geom_angle_atom_site_label_1
_geom_angle_atom_site_label_2
_geom_angle_atom_site_label_3
_geom_angle
_geom_angle_site_symmetry_1
_geom_angle_site_symmetry_3
O5 Co1 O5 94.2(9) 6_565 .
O5 Co1 O7 89.1(6) 6_565 6_565
O5 Co1 O7 176.1(5) . 6_565
O5 Co1 O7 176.1(5) 6_565 .
O5 Co1 O7 89.1(6) . .
O7 Co1 O7 87.6(7) 6_565 .
O5 Co1 N1 86.9(4) 6_565 .
O5 Co1 N1 86.9(4) . .
O7 Co1 N1 91.2(4) 6_565 .
O7 Co1 N1 91.2(4) . .
O5 Co1 O11 90.4(4) 6_565 .
O5 Co1 O11 90.4(4) . .
O7 Co1 O11 91.7(4) 6_565 .
O7 Co1 O11 91.7(4) . .
N1 Co1 O11 176.0(6) . .
O11 Co2 O6 96.9(4) . .
O11 Co2 O6 96.9(4) . 6_565
O6 Co2 O6 93.1(6) . 6_565
O11 Co2 O13 175.8(7) . .
O6 Co2 O13 86.0(5) . .
O6 Co2 O13 86.0(5) 6_565 .
O11 Co2 N2 89.9(5) . .
O6 Co2 N2 85.8(5) . .
O6 Co2 N2 173.2(5) 6_565 .
O13 Co2 N2 87.2(6) . .
O11 Co2 N2 89.9(5) . 6_565
O6 Co2 N2 173.2(5) . 6_565
O6 Co2 N2 85.8(5) 6_565 6_565
O13 Co2 N2 87.2(6) . 6_565
N2 Co2 N2 94.5(9) . 6_565
O9 Co3 O3 176.7(4) . .
O9 Co3 O10 92.8(4) . 2_654
O3 Co3 O10 90.2(4) . 2_654
O9 Co3 N3 89.5(4) . .
O3 Co3 N3 89.2(4) . .
O10 Co3 N3 86.1(4) 2_654 .
O9 Co3 O12 90.6(3) . .
O3 Co3 O12 90.9(4) . .
O10 Co3 O12 92.1(3) 2_654 .
N3 Co3 O12 178.2(4) . .
O9 Co3 N4 87.6(4) . 7_665
O3 Co3 N4 89.4(4) . 7_665
O10 Co3 N4 176.6(4) 2_654 7_665
N3 Co3 N4 90.5(4) . 7_665
O12 Co3 N4 91.3(4) . 7_665
O1 Co4 O1 179.999(2) . 5_665
O1 Co4 N5 87.2(4) . .
O1 Co4 N5 92.8(4) 5_665 .
O1 Co4 N5 87.2(4) . 6_565
O1 Co4 N5 92.8(4) 5_665 6_565
N5 Co4 N5 92.7(6) . 6_565
O1 Co4 N5 92.8(4) . 2_655
O1 Co4 N5 87.2(4) 5_665 2_655
N5 Co4 N5 87.3(6) . 2_655
N5 Co4 N5 179.997(2) 6_565 2_655
O1 Co4 N5 92.8(4) . 5_665
O1 Co4 N5 87.2(4) 5_665 5_665
N5 Co4 N5 180.0(6) . 5_665
N5 Co4 N5 87.3(6) 6_565 5_665
N5 Co4 N5 92.7(6) 2_655 5_665
C6 O1 Co4 154.6(13) . .
C12 O3 Co3 127.4(11) . .
O4B O4A C12 88(5) . .
O4A O4B C12 60(5) . .
C18 O5 Co1 139.5(11) . .
C18 O6 Co2 130.1(10) . .
C24 O7 Co1 126.3(10) . .
C30 O9 Co3 129.3(9) . .
C30 O10 Co3 137.2(9) . 2_654
Co2 O11 Co1 112.6(6) . .
Co3 O12 Co3 115.8(6) . 2_654
C1 N1 C5 116.9(18) . .
C1 N1 Co1 123.2(14) . .
C5 N1 Co1 119.9(14) . .
C17 N3 C13 117.9(12) . .
C17 N3 Co3 120.0(9) . .
C13 N3 Co3 121.0(10) . .
C23 N4 C19 117.4(12) . .
C23 N4 Co3 122.3(10) . 7_665
C19 N4 Co3 120.3(10) . 7_665
C25 N5 C29 117.2(12) . .
C25 N5 Co4 122.7(10) . .
C29 N5 Co4 120.0(10) . .
N1 C1 C2 126(2) . .
N1 C1 H1 117.1 . .
C2 C1 H1 117.1 . .
C1 C2 C3 118(2) . .
C1 C2 H2 120.9 . .
C3 C2 H2 120.9 . .
C4 C3 C2 117(2) . .
C4 C3 C6 122.2(18) . .
C2 C3 C6 120.6(19) . .
C3 C4 C5 119(2) . .
C3 C4 H4 120.3 . .
C5 C4 H4 120.3 . .
N1 C5 C4 123(2) . .
N1 C5 H5 118.7 . .
C4 C5 H5 118.7 . .
O2 C6 O1 126.3(19) . .
O2 C6 C3 119.0(17) . .
O1 C6 C3 114.7(17) . .
C7B N2 C11A 75(3) . .
C7B N2 C7A 56(3) . .
C11A N2 C7A 114.2(17) . .
C7B N2 C11B 117(4) . .
C11A N2 C11B 73(4) . .
C7A N2 C11B 92(4) . .
C7B N2 Co2 131(2) . .
C11A N2 Co2 125.3(12) . .
C7A N2 Co2 120.0(12) . .
C11B N2 Co2 112(3) . .
N2 C7A C8A 123(2) . .
N2 C7A H7A 118.7 . .
C8A C7A H7A 118.7 . .
N2 C7B C8B 125(5) . .
N2 C7B H7B 117.7 . .
C8B C7B H7B 117.7 . .
N2 C11A C10A 123.9(18) . .
N2 C11A H11A 118.0 . .
C10A C11A H11A 118.0 . .
N2 C11B C10B 120(7) . .
N2 C11B H11B 120.0 . .
C10B C11B H11B 120.0 . .
C8B C9 C10A 76(2) . .
C8B C9 C8A 58(2) . .
C10A C9 C8A 116.7(17) . .
C8B C9 C10B 113(4) . .
C10A C9 C10B 70(3) . .
C8A C9 C10B 89(3) . .
C8B C9 C12 133(3) . 7_664
C10A C9 C12 121.3(16) . 7_664
C8A C9 C12 121.8(16) . 7_664
C10B C9 C12 114(3) . 7_664
C7A C8A C9 120(2) . .
C7A C8A H8A 120.2 . .
C9 C8A H8A 120.2 . .
C9 C8B C7B 125(5) . .
C9 C8B H8B 117.3 . .
C7B C8B H8B 117.3 . .
C9 C10A C11A 118.8(19) . .
C9 C10A H10A 120.6 . .
C11A C10A H10A 120.6 . .
C11B C10B C9 120(6) . .
C11B C10B H10B 120.1 . .
C9 C10B H10B 120.1 . .
O3 C12 O4A 124.4(19) . .
O3 C12 O4B 125(2) . .
O4A C12 O4B 31.6(18) . .
O3 C12 C9 117.0(15) . 7_664
O4A C12 C9 117.8(18) . 7_664
O4B C12 C9 112(2) . 7_664
N3 C13 C14 122.6(14) . .
N3 C13 H13 118.7 . .
C14 C13 H13 118.7 . .
C13 C14 C15 119.0(14) . .
C13 C14 H14 120.5 . .
C15 C14 H14 120.5 . .
C16 C15 C14 118.1(14) . .
C16 C15 C18 120.3(14) . .
C14 C15 C18 121.6(13) . .
C15 C16 C17 119.4(14) . .
C15 C16 H16 120.3 . .
C17 C16 H16 120.3 . .
N3 C17 C16 122.8(14) . .
N3 C17 H17 118.6 . .
C16 C17 H17 118.6 . .
O6 C18 O5 128.1(14) . .
O6 C18 C15 117.5(13) . .
O5 C18 C15 114.3(13) . .
N4 C19 C20 123.0(14) . .
N4 C19 H19 118.5 . .
C20 C19 H19 118.5 . .
C19 C20 C21 118.9(14) . .
C19 C20 H20 120.5 . .
C21 C20 H20 120.5 . .
C22 C21 C20 117.5(14) . .
C22 C21 C24 121.9(14) . .
C20 C21 C24 120.6(14) . .
C21 C22 C23 120.2(14) . .
C21 C22 H22 119.9 . .
C23 C22 H22 119.9 . .
N4 C23 C22 122.9(14) . .
N4 C23 H23 118.5 . .
C22 C23 H23 118.5 . .
O7 C24 O8 125.9(15) . .
O7 C24 C21 116.9(14) . .
O8 C24 C21 117.1(13) . .
N5 C25 C26 123.3(13) . .
N5 C25 H25 118.3 . .
C26 C25 H25 118.3 . .
C25 C26 C27 119.7(14) . .
C25 C26 H26 120.1 . .
C27 C26 H26 120.1 . .
C28 C27 C26 117.3(13) . .
C28 C27 C30 122.6(13) . .
C26 C27 C30 120.1(13) . .
C27 C28 C29 119.7(13) . .
C27 C28 H28 120.1 . .
C29 C28 H28 120.1 . .
N5 C29 C28 122.7(13) . .
N5 C29 H29 118.7 . .
C28 C29 H29 118.7 . .
O10 C30 O9 128.0(13) . .
O10 C30 C27 117.8(12) . .
O9 C30 C27 114.2(12) . .
C32 C31 C31 121.6(15) . 6_565
C32 C31 H31 119.2 . .
C31 C31 H31 119.2 6_565 .
C33 C33 C32 123.4(15) 6_565 .
C33 C33 H33 118.3 6_565 .
C32 C33 H33 118.3 . .
C31 C32 C33 115(2) . .
C31 C32 H32 122.5 . .
C33 C32 H32 122.5 . .

loop_
_geom_bond_atom_site_label_1
_geom_bond_atom_site_label_2
_geom_bond_distance
_geom_bond_site_symmetry_2
Co1 O5 2.029(11) 6_565
Co1 O5 2.029(11) .
Co1 O7 2.073(10) 6_565
Co1 O7 2.073(10) .
Co1 N1 2.130(16) .
Co1 O11 2.195(13) .
Co2 O11 2.072(13) .
Co2 O6 2.079(10) .
Co2 O6 2.079(10) 6_565
Co2 O13 2.126(17) .
Co2 N2 2.165(14) .
Co2 N2 2.165(14) 6_565
Co3 O9 2.070(9) .
Co3 O3 2.089(10) .
Co3 O10 2.092(9) 2_654
Co3 N3 2.131(11) .
Co3 O12 2.134(7) .
Co3 N4 2.147(11) 7_665
Co4 O1 2.081(12) .
Co4 O1 2.081(12) 5_665
Co4 N5 2.182(11) .
Co4 N5 2.182(11) 6_565
Co4 N5 2.182(11) 2_655
Co4 N5 2.182(11) 5_665
O1 C6 1.26(2) .
O2 C6 1.22(2) .
O3 C12 1.23(2) .
O4A O4B 0.75(4) .
O4A C12 1.24(3) .
O4B C12 1.43(5) .
O5 C18 1.239(19) .
O6 C18 1.234(19) .
O7 C24 1.259(18) .
O8 C24 1.263(19) .
O9 C30 1.268(16) .
O10 C30 1.224(17) .
O10 Co3 2.092(9) 2_654
O12 Co3 2.134(7) 2_654
N1 C1 1.30(3) .
N1 C5 1.33(3) .
N3 C17 1.324(18) .
N3 C13 1.342(18) .
N4 C23 1.330(18) .
N4 C19 1.349(18) .
N4 Co3 2.147(11) 7_665
N5 C25 1.336(18) .
N5 C29 1.349(19) .
C1 C2 1.36(3) .
C1 H1 0.9300 .
C2 C3 1.40(3) .
C2 H2 0.9300 .
C3 C4 1.37(3) .
C3 C6 1.52(3) .
C4 C5 1.40(3) .
C4 H4 0.9300 .
C5 H5 0.9300 .
N2 C7B 1.24(3) .
N2 C11A 1.35(2) .
N2 C7A 1.35(2) .
N2 C11B 1.37(3) .
C7A C8A 1.38(2) .
C7A H7A 0.9300 .
C7B C8B 1.36(3) .
C7B H7B 0.9300 .
C11A C10A 1.39(2) .
C11A H11A 0.9300 .
C11B C10B 1.42(3) .
C11B H11B 0.9300 .
C9 C8B 1.29(3) .
C9 C10A 1.38(2) .
C9 C8A 1.40(2) .
C9 C10B 1.42(3) .
C9 C12 1.49(2) 7_664
C8A H8A 0.9300 .
C8B H8B 0.9300 .
C10A H10A 0.9300 .
C10B H10B 0.9300 .
C12 C9 1.49(2) 7_664
C13 C14 1.38(2) .
C13 H13 0.9300 .
C14 C15 1.39(2) .
C14 H14 0.9300 .
C15 C16 1.37(2) .
C15 C18 1.52(2) .
C16 C17 1.39(2) .
C16 H16 0.9300 .
C17 H17 0.9300 .
C19 C20 1.38(2) .
C19 H19 0.9300 .
C20 C21 1.40(2) .
C20 H20 0.9300 .
C21 C22 1.37(2) .
C21 C24 1.50(2) .
C22 C23 1.38(2) .
C22 H22 0.9300 .
C23 H23 0.9300 .
C25 C26 1.38(2) .
C25 H25 0.9300 .
C26 C27 1.40(2) .
C26 H26 0.9300 .
C27 C28 1.38(2) .
C27 C30 1.508(19) .
C28 C29 1.39(2) .
C28 H28 0.9300 .
C29 H29 0.9300 .
C31 C32 1.36(3) .
C31 C31 1.36(5) 6_565
C31 H31 0.9300 .
C33 C33 1.24(5) 6_565
C33 C32 1.41(3) .
C33 H33 0.9300 .
C32 H32 0.9300 .

loop_
_platon_squeeze_void_nr
_platon_squeeze_void_average_x
_platon_squeeze_void_average_y
_platon_squeeze_void_average_z
_platon_squeeze_void_volume
_platon_squeeze_void_count_electrons
_platon_squeeze_void_content
1 -0.013 0.279 -0.026 3933 123 ' '
